data_7204321
loop_
_publ_author_name
'Yeates, Rachel M.'
'Harrison, William T. A.'

_publ_section_title
;
 Synthesis, crystal structure and properties of
 Na3Zn4O(AsO4)3&#x00B7;6H2O, a new framework zincoarsenate
;
_journal_issue 4
_journal_name_full 'Journal of Materials Chemistry'
_journal_page_first 1103
_journal_paper_doi 10.1039/b110288e
_journal_volume 12
_journal_year 2002
_chemical_formula_sum 'As3 H12 Na3 O19 Zn4'
_chemical_formula_weight 871.31
_chemical_melting_point 'decomposes before melting'
_chemical_name_common 'Sodium zinc arsenate'
_chemical_name_systematic
; 
? 
;
_space_group_IT_number 161
_symmetry_cell_setting trigonal
_symmetry_space_group_name_Hall 'R 3 -2"c'
_symmetry_space_group_name_H-M 'R 3 c :H'
_atom_sites_solution_hydrogens geom
_atom_sites_solution_primary direct
_atom_sites_solution_secondary difmap
_audit_creation_method SHELXL-97
_cell_angle_alpha 90.00
_cell_angle_beta 90.00
_cell_angle_gamma 120.00
_cell_formula_units_Z 6
_cell_length_a 10.9493(5)
_cell_length_b 10.9493(5)
_cell_length_c 26.7099(13)
_cell_measurement_reflns_used 3933
_cell_measurement_temperature 298(2)
_cell_measurement_theta_max 32.20
_cell_measurement_theta_min 2.64
_cell_volume 2773.2(2)
_computing_cell_refinement 'SMART (Bruker, 1999)'
_computing_data_collection 'SMART (Bruker, 1999)'
_computing_data_reduction 'SAINT (Bruker, 1999)'
_computing_molecular_graphics 'ORTEP-3 (Farrugia, 1997)'
_computing_publication_material 'SMART (Bruker, 1999)'
_computing_structure_refinement 'SHELXL-97 (Sheldrick, 1997)'
_computing_structure_solution 'SHELXS-97 (Sheldrick, 1990)'
_diffrn_ambient_temperature 298(2)
_diffrn_measured_fraction_theta_full 1.000
_diffrn_measured_fraction_theta_max 1.000
_diffrn_measurement_device_type 'Bruker SMART1000'
_diffrn_measurement_method \w
_diffrn_radiation_monochromator graphite
_diffrn_radiation_source 'fine-focus sealed tube'
_diffrn_radiation_type MoK\a
_diffrn_radiation_wavelength 0.71073
_diffrn_reflns_av_R_equivalents 0.0358
_diffrn_reflns_av_sigmaI/netI 0.0335
_diffrn_reflns_limit_h_max 16
_diffrn_reflns_limit_h_min -13
_diffrn_reflns_limit_k_max 9
_diffrn_reflns_limit_k_min -16
_diffrn_reflns_limit_l_max 39
_diffrn_reflns_limit_l_min -40
_diffrn_reflns_number 7427
_diffrn_reflns_theta_full 32.51
_diffrn_reflns_theta_max 32.51
_diffrn_reflns_theta_min 2.63
_diffrn_standards_decay_% 0
_exptl_absorpt_coefficient_mu 10.617
_exptl_absorpt_correction_T_max 0.3390
_exptl_absorpt_correction_T_min 0.3390
_exptl_absorpt_correction_type multi-scan
_exptl_absorpt_process_details 'SADABS (Bruker, 1999)'
_exptl_crystal_colour colourless
_exptl_crystal_density_diffrn 3.130
_exptl_crystal_density_method 'not measured'
_exptl_crystal_description cube
_exptl_crystal_F_000 2496
_exptl_crystal_size_max 0.13
_exptl_crystal_size_mid 0.13
_exptl_crystal_size_min 0.13
_refine_diff_density_max 0.460
_refine_diff_density_min -0.492
_refine_diff_density_rms 0.095
_refine_ls_abs_structure_details 'Flack H D (1983), Acta Cryst. A39, 876-881'
_refine_ls_abs_structure_Flack 0.023(11)
_refine_ls_extinction_method none
_refine_ls_goodness_of_fit_ref 1.000
_refine_ls_hydrogen_treatment mixed
_refine_ls_matrix_type full
_refine_ls_number_parameters 88
_refine_ls_number_reflns 2095
_refine_ls_number_restraints 1
_refine_ls_restrained_S_all 0.999
_refine_ls_R_factor_all 0.0239
_refine_ls_R_factor_gt 0.0211
_refine_ls_shift/su_max 0.014
_refine_ls_shift/su_mean 0.002
_refine_ls_structure_factor_coef Fsqd
_refine_ls_weighting_details 'calc w=1/[\s^2^(Fo^2^)+(0.0166P)^2^+0.0000P] where P=(Fo^2^+2Fc^2^)/3'
_refine_ls_weighting_scheme calc
_refine_ls_wR_factor_gt 0.0419
_refine_ls_wR_factor_ref 0.0423
_reflns_number_gt 1954
_reflns_number_total 2095
_reflns_threshold_expression I>2sigma(I)
_cod_data_source_file b110288e.txt
_cod_data_source_block nza2
_cod_original_sg_symbol_H-M 'R 3 c'
_cod_original_formula_sum 'H12 As3 Na3 O19 Zn4'
_cod_database_code 7204321

loop_
_symmetry_equiv_pos_as_xyz
'x, y, z'
'-y, x-y, z'
'-x+y, -x, z'
'-y, -x, z+1/2'
'-x+y, y, z+1/2'
'x, x-y, z+1/2'
'x+2/3, y+1/3, z+1/3'
'-y+2/3, x-y+1/3, z+1/3'
'-x+y+2/3, -x+1/3, z+1/3'
'-y+2/3, -x+1/3, z+5/6'
'-x+y+2/3, y+1/3, z+5/6'
'x+2/3, x-y+1/3, z+5/6'
'x+1/3, y+2/3, z+2/3'
'-y+1/3, x-y+2/3, z+2/3'
'-x+y+1/3, -x+2/3, z+2/3'
'-y+1/3, -x+2/3, z+7/6'
'-x+y+1/3, y+2/3, z+7/6'
'x+1/3, x-y+2/3, z+7/6'

loop_
_atom_site_label
_atom_site_type_symbol
_atom_site_fract_x
_atom_site_fract_y
_atom_site_fract_z
_atom_site_U_iso_or_equiv
_atom_site_adp_type
_atom_site_occupancy
_atom_site_symmetry_multiplicity
_atom_site_calc_flag
_atom_site_refinement_flags
_atom_site_disorder_assembly
_atom_site_disorder_group
Na1 Na 0.39571(18) 0.50320(19) 0.05957(6) 0.0432(4) Uani 1 1 d . . .
Zn1 Zn 0.0000 0.0000 0.00001(2) 0.01237(11) Uani 1 3 d S . .
Zn2 Zn 0.19725(3) 0.10832(3) 0.095521(11) 0.01206(7) Uani 1 1 d . . .
As1 As 0.32341(3) 0.18135(3) -0.016944(11) 0.01278(6) Uani 1 1 d . . .
O1 O 0.0000 0.0000 0.07307(13) 0.0130(6) Uani 1 3 d S . .
O2 O 0.2377(2) 0.3004(2) 0.10714(8) 0.0192(4) Uani 1 1 d . . .
O3 O 0.2392(2) 0.0198(2) 0.15156(8) 0.0213(4) Uani 1 1 d . . .
O4 O 0.3146(2) 0.1093(3) 0.03986(8) 0.0194(4) Uani 1 1 d . . .
O5 O 0.1650(2) 0.1593(2) -0.03174(8) 0.0199(4) Uani 1 1 d . . .
O6 O 0.5784(3) 0.4417(3) 0.08165(13) 0.0448(8) Uani 1 1 d . . .
H61 H 0.6293 0.5344 0.0739 0.054 Uiso 1 1 d R . .
H62 H 0.6062 0.3927 0.0645 0.054 Uiso 1 1 d R . .
O7 O 0.5344(3) 0.7197(3) 0.01635(10) 0.0343(6) Uani 1 1 d . . .
H71 H 0.5241 0.7251 -0.0181 0.041 Uiso 1 1 d R . .
H72 H 0.6173 0.7075 0.0223 0.041 Uiso 1 1 d R . .

loop_
_atom_site_aniso_label
_atom_site_aniso_U_11
_atom_site_aniso_U_22
_atom_site_aniso_U_33
_atom_site_aniso_U_23
_atom_site_aniso_U_13
_atom_site_aniso_U_12
Na1 0.0348(9) 0.0349(8) 0.0439(9) 0.0168(7) -0.0001(7) 0.0055(7)
Zn1 0.01239(16) 0.01239(16) 0.0123(2) 0.000 0.000 0.00619(8)
Zn2 0.01202(15) 0.01177(15) 0.01265(13) 0.00022(13) 0.00010(11) 0.00614(12)
As1 0.00996(13) 0.01322(12) 0.01315(11) 0.00064(12) 0.00240(9) 0.00430(11)
O1 0.0121(9) 0.0121(9) 0.0148(16) 0.000 0.000 0.0060(5)
O2 0.0231(11) 0.0130(10) 0.0194(10) 0.0003(8) 0.0068(8) 0.0074(9)
O3 0.0350(13) 0.0160(10) 0.0162(9) -0.0009(8) -0.0060(9) 0.0153(10)
O4 0.0204(11) 0.0269(11) 0.0154(9) 0.0063(8) 0.0064(8) 0.0153(9)
O5 0.0119(9) 0.0218(11) 0.0255(11) 0.0083(8) 0.0030(8) 0.0081(9)
O6 0.0430(17) 0.0264(14) 0.0476(19) -0.0037(12) 0.0089(14) 0.0043(13)
O7 0.0331(14) 0.0388(15) 0.0303(13) 0.0012(11) 0.0033(10) 0.0175(12)

loop_
_atom_type_symbol
_atom_type_description
_atom_type_scat_dispersion_real
_atom_type_scat_dispersion_imag
_atom_type_scat_source
O O 0.0106 0.0060 'International Tables Vol C Tables 4.2.6.8 and 6.1.1.4'
Na Na 0.0362 0.0249 'International Tables Vol C Tables 4.2.6.8 and 6.1.1.4'
Zn Zn 0.2839 1.4301 'International Tables Vol C Tables 4.2.6.8 and 6.1.1.4'
As As 0.0499 2.0058 'International Tables Vol C Tables 4.2.6.8 and 6.1.1.4'
H H 0.0000 0.0000 'International Tables Vol C Tables 4.2.6.8 and 6.1.1.4'

loop_
_geom_angle_atom_site_label_1
_geom_angle_atom_site_label_2
_geom_angle_atom_site_label_3
_geom_angle
_geom_angle_site_symmetry_1
_geom_angle_site_symmetry_3
_geom_angle_publ_flag
O7 Na1 O2 171.91(12) . . ?
O7 Na1 O7 90.98(15) . 3_565 ?
O2 Na1 O7 84.83(10) . 3_565 ?
O7 Na1 O6 100.74(12) . . ?
O2 Na1 O6 85.93(10) . . ?
O7 Na1 O6 153.57(12) 3_565 . ?
O7 Na1 O5 80.30(10) . 18_554 ?
O2 Na1 O5 96.04(9) . 18_554 ?
O7 Na1 O5 121.98(11) 3_565 18_554 ?
O6 Na1 O5 83.59(10) . 18_554 ?
O7 Na1 O3 91.35(10) . 11_554 ?
O2 Na1 O3 95.62(9) . 11_554 ?
O7 Na1 O3 90.82(10) 3_565 11_554 ?
O6 Na1 O3 65.52(10) . 11_554 ?
O5 Na1 O3 145.99(9) 18_554 11_554 ?
O7 Na1 As1 144.22(10) . 16_554 ?
O2 Na1 As1 27.99(5) . 16_554 ?
O7 Na1 As1 79.23(8) 3_565 16_554 ?
O6 Na1 As1 103.07(9) . 16_554 ?
O5 Na1 As1 76.27(6) 18_554 16_554 ?
O3 Na1 As1 122.80(7) 11_554 16_554 ?
O7 Na1 Zn1 94.31(8) . 16_554 ?
O2 Na1 Zn1 79.09(6) . 16_554 ?
O7 Na1 Zn1 93.57(8) 3_565 16_554 ?
O6 Na1 Zn1 108.90(9) . 16_554 ?
O5 Na1 Zn1 31.80(5) 18_554 16_554 ?
O3 Na1 Zn1 172.77(7) 11_554 16_554 ?
As1 Na1 Zn1 52.72(3) 16_554 16_554 ?
O7 Na1 Na1 37.42(8) . 2_665 ?
O2 Na1 Na1 134.97(7) . 2_665 ?
O7 Na1 Na1 84.85(8) 3_565 2_665 ?
O6 Na1 Na1 118.59(10) . 2_665 ?
O5 Na1 Na1 54.68(6) 18_554 2_665 ?
O3 Na1 Na1 128.23(6) 11_554 2_665 ?
As1 Na1 Na1 106.98(4) 16_554 2_665 ?
Zn1 Na1 Na1 58.01(2) 16_554 2_665 ?
O7 Na1 Na1 85.39(8) . 3_565 ?
O2 Na1 Na1 87.13(9) . 3_565 ?
O7 Na1 Na1 36.66(8) 3_565 3_565 ?
O6 Na1 Na1 166.23(9) . 3_565 ?
O5 Na1 Na1 85.33(6) 18_554 3_565 ?
O3 Na1 Na1 127.10(7) 11_554 3_565 ?
As1 Na1 Na1 66.22(4) 16_554 3_565 ?
Zn1 Na1 Na1 58.01(2) 16_554 3_565 ?
Na1 Na1 Na1 60.0 2_665 3_565 ?
O7 Na1 H61 80.5 . . ?
O2 Na1 H61 105.6 . . ?
O7 Na1 H61 160.4 3_565 . ?
O6 Na1 H61 21.2 . . ?
O5 Na1 H61 74.1 18_554 . ?
O3 Na1 H61 72.0 11_554 . ?
As1 Na1 H61 117.7 16_554 . ?
Zn1 Na1 H61 104.5 16_554 . ?
Na1 Na1 H61 98.3 2_665 . ?
Na1 Na1 H61 156.7 3_565 . ?
O7 Na1 H72 23.0 . . ?
O2 Na1 H72 163.1 . . ?
O7 Na1 H72 111.8 3_565 . ?
O6 Na1 H72 77.7 . . ?
O5 Na1 H72 78.0 18_554 . ?
O3 Na1 H72 81.6 11_554 . ?
As1 Na1 H72 154.0 16_554 . ?
Zn1 Na1 H72 102.0 16_554 . ?
Na1 Na1 H72 53.3 2_665 . ?
Na1 Na1 H72 107.9 3_565 . ?
H61 Na1 H72 57.6 . . ?
O1 Zn1 O5 115.53(7) . 2 ?
O1 Zn1 O5 115.53(7) . 3 ?
O5 Zn1 O5 102.79(8) 2 3 ?
O1 Zn1 O5 115.53(7) . . ?
O5 Zn1 O5 102.79(8) 2 . ?
O5 Zn1 O5 102.79(8) 3 . ?
O1 Zn1 Na1 142.29(3) . 10_554 ?
O5 Zn1 Na1 101.25(7) 2 10_554 ?
O5 Zn1 Na1 43.71(7) 3 10_554 ?
O5 Zn1 Na1 60.33(7) . 10_554 ?
O1 Zn1 Na1 142.29(3) . 11_444 ?
O5 Zn1 Na1 43.71(7) 2 11_444 ?
O5 Zn1 Na1 60.33(7) 3 11_444 ?
O5 Zn1 Na1 101.25(7) . 11_444 ?
Na1 Zn1 Na1 63.97(4) 10_554 11_444 ?
O1 Zn1 Na1 142.29(3) . 12_454 ?
O5 Zn1 Na1 60.33(7) 2 12_454 ?
O5 Zn1 Na1 101.25(7) 3 12_454 ?
O5 Zn1 Na1 43.71(7) . 12_454 ?
Na1 Zn1 Na1 63.97(4) 10_554 12_454 ?
Na1 Zn1 Na1 63.97(4) 11_444 12_454 ?
O2 Zn2 O3 115.50(9) . . ?
O2 Zn2 O4 108.71(10) . . ?
O3 Zn2 O4 105.47(9) . . ?
O2 Zn2 O1 106.74(7) . . ?
O3 Zn2 O1 113.13(9) . . ?
O4 Zn2 O1 106.91(11) . . ?
O5 As1 O3 111.46(11) . 11_554 ?
O5 As1 O2 108.51(10) . 10_554 ?
O3 As1 O2 110.45(11) 11_554 10_554 ?
O5 As1 O4 109.34(11) . . ?
O3 As1 O4 108.77(12) 11_554 . ?
O2 As1 O4 108.25(12) 10_554 . ?
O5 As1 Na1 68.03(8) . 10_554 ?
O3 As1 Na1 135.81(8) 11_554 10_554 ?
O2 As1 Na1 41.73(7) 10_554 10_554 ?
O4 As1 Na1 112.75(9) . 10_554 ?
Zn1 O1 Zn2 107.75(9) . . ?
Zn1 O1 Zn2 107.75(9) . 3 ?
Zn2 O1 Zn2 111.14(9) . 3 ?
Zn1 O1 Zn2 107.75(9) . 2 ?
Zn2 O1 Zn2 111.14(9) . 2 ?
Zn2 O1 Zn2 111.14(9) 3 2 ?
As1 O2 Zn2 123.49(12) 16_554 . ?
As1 O2 Na1 110.28(11) 16_554 . ?
Zn2 O2 Na1 126.00(11) . . ?
As1 O3 Zn2 120.81(12) 17_544 . ?
As1 O3 Na1 112.87(10) 17_544 17_544 ?
Zn2 O3 Na1 124.18(10) . 17_544 ?
As1 O4 Zn2 124.56(13) . . ?
As1 O5 Zn1 116.82(11) . . ?
As1 O5 Na1 135.15(11) . 12_454 ?
Zn1 O5 Na1 104.49(9) . 12_454 ?
Na1 O6 H61 76.7 . . ?
Na1 O6 H62 128.5 . . ?
H61 O6 H62 111.4 . . ?
Na1 O7 Na1 105.91(13) . 2_665 ?
Na1 O7 H71 120.3 . . ?
Na1 O7 H71 110.4 2_665 . ?
Na1 O7 H72 87.7 . . ?
Na1 O7 H72 123.5 2_665 . ?
H71 O7 H72 108.3 . . ?

loop_
_geom_bond_atom_site_label_1
_geom_bond_atom_site_label_2
_geom_bond_distance
_geom_bond_site_symmetry_2
_geom_bond_publ_flag
Na1 O7 2.379(3) . ?
Na1 O2 2.387(3) . ?
Na1 O7 2.421(3) 3_565 ?
Na1 O6 2.480(4) . ?
Na1 O5 2.581(3) 18_554 ?
Na1 O3 2.815(3) 11_554 ?
Na1 As1 3.3634(16) 16_554 ?
Na1 Zn1 3.616(2) 16_554 ?
Na1 Na1 3.831(3) 2_665 ?
Na1 Na1 3.831(3) 3_565 ?
Na1 H61 2.4358 . ?
Na1 H72 2.5404 . ?
Zn1 O1 1.951(3) . ?
Zn1 O5 1.968(2) 2 ?
Zn1 O5 1.968(2) 3 ?
Zn1 O5 1.968(2) . ?
Zn1 Na1 3.616(2) 10_554 ?
Zn1 Na1 3.616(2) 11_444 ?
Zn1 Na1 3.616(2) 12_454 ?
Zn2 O2 1.946(2) . ?
Zn2 O3 1.959(2) . ?
Zn2 O4 1.961(2) . ?
Zn2 O1 1.9670(11) . ?
As1 O5 1.675(2) . ?
As1 O3 1.681(2) 11_554 ?
As1 O2 1.683(2) 10_554 ?
As1 O4 1.691(2) . ?
As1 Na1 3.3634(16) 10_554 ?
O1 Zn2 1.9670(11) 3 ?
O1 Zn2 1.9670(11) 2 ?
O2 As1 1.683(2) 16_554 ?
O3 As1 1.681(2) 17_544 ?
O3 Na1 2.815(3) 17_544 ?
O5 Na1 2.581(3) 12_454 ?
O6 H61 0.9039 . ?
O6 H62 0.8678 . ?
O7 Na1 2.421(3) 2_665 ?
O7 H71 0.9327 . ?
O7 H72 0.9940 . ?
